data_7011180
loop_
_publ_author_name
'Goutam Kumar Patra'
'Israel Goldberg'

_publ_section_title
;
 Coordination polymers of transition metal ions with polydentate imine
 ligands. Syntheses, materials characterization, and crystal structures
 of polymeric complexes of copper(I), silver(I) and zinc(II)
;
_journal_issue 6
_journal_name_full 'J. Chem. Soc., Dalton Trans.'
_journal_page_first 1051
_journal_page_last 1057
_journal_paper_doi 10.1039/b108616b
_journal_year 2002
_chemical_formula_sum 'C16 H17 Cl Cu N5 O4'
_chemical_formula_weight 442.34
_space_group_IT_number 14
_symmetry_cell_setting monoclinic
_symmetry_space_group_name_Hall '-P 2ybc'
_symmetry_space_group_name_H-M 'P 1 21/c 1'
_atom_sites_solution_hydrogens geom
_atom_sites_solution_primary direct
_atom_sites_solution_secondary difmap
_audit_creation_method SHELXL-97
_cell_angle_alpha 90.00
_cell_angle_beta 112.2350(7)
_cell_angle_gamma 90.00
_cell_formula_units_Z 4
_cell_length_a 9.89400(10)
_cell_length_b 21.3850(4)
_cell_length_c 9.2910(2)
_cell_measurement_reflns_used 3408
_cell_measurement_temperature 110(2)
_cell_measurement_theta_max 27.88
_cell_measurement_theta_min 2.22
_cell_volume 1819.64(6)
_computing_cell_refinement Denzo
_computing_data_collection 'Collect, Nonius B.V.'
_computing_data_reduction Denzo
_computing_structure_refinement 'SHELXL-97 (Sheldrick, 1997)'
_computing_structure_solution SIR-92
_diffrn_ambient_temperature 110(2)
_diffrn_detector_area_resol_mean '56 microns'
_diffrn_measured_fraction_theta_full 0.991
_diffrn_measured_fraction_theta_max 0.991
_diffrn_measurement_device_type 'Nonius KappaCCD'
_diffrn_measurement_method '1 deg. Phi & Omega scans'
_diffrn_radiation_monochromator graphite
_diffrn_radiation_source 'fine-focus sealed tube'
_diffrn_radiation_type MoK\a
_diffrn_radiation_wavelength 0.71070
_diffrn_reflns_av_R_equivalents 0.0000
_diffrn_reflns_av_sigmaI/netI 0.0470
_diffrn_reflns_limit_h_max 13
_diffrn_reflns_limit_h_min 0
_diffrn_reflns_limit_k_max 28
_diffrn_reflns_limit_k_min 0
_diffrn_reflns_limit_l_max 11
_diffrn_reflns_limit_l_min -11
_diffrn_reflns_number 4294
_diffrn_reflns_theta_full 27.88
_diffrn_reflns_theta_max 27.88
_diffrn_reflns_theta_min 2.22
_exptl_absorpt_coefficient_mu 1.381
_exptl_absorpt_correction_T_max 0.7698
_exptl_absorpt_correction_T_min 0.6822
_exptl_absorpt_correction_type multi-scan
_exptl_crystal_colour yellow-red
_exptl_crystal_density_diffrn 1.615
_exptl_crystal_density_method 'not measured'
_exptl_crystal_description chunks
_exptl_crystal_F_000 904
_exptl_crystal_size_max 0.30
_exptl_crystal_size_mid 0.20
_exptl_crystal_size_min 0.20
_refine_diff_density_max 0.413
_refine_diff_density_min -0.475
_refine_diff_density_rms 0.077
_refine_ls_extinction_method none
_refine_ls_goodness_of_fit_ref 1.037
_refine_ls_hydrogen_treatment constr
_refine_ls_matrix_type full
_refine_ls_number_parameters 245
_refine_ls_number_reflns 4294
_refine_ls_number_restraints 0
_refine_ls_restrained_S_all 1.037
_refine_ls_R_factor_all 0.0531
_refine_ls_R_factor_gt 0.0353
_refine_ls_shift/su_max 0.033
_refine_ls_shift/su_mean 0.002
_refine_ls_structure_factor_coef Fsqd
_refine_ls_weighting_details 'calc w=1/[\s^2^(Fo^2^)+(0.0352P)^2^+1.1780P] where P=(Fo^2^+2Fc^2^)/3'
_refine_ls_weighting_scheme calc
_refine_ls_wR_factor_gt 0.0799
_refine_ls_wR_factor_ref 0.0871
_reflns_number_gt 3408
_reflns_number_total 4294
_reflns_threshold_expression >2sigma(I)
_cod_data_source_file b108616b.txt
_cod_data_source_block Compound-3
_cod_original_sg_symbol_H-M P21/c
_cod_database_code 7011180

loop_
_symmetry_equiv_pos_as_xyz
'x, y, z'
'-x, y+1/2, -z+1/2'
'-x, -y, -z'
'x, -y-1/2, z-1/2'

loop_
_atom_site_label
_atom_site_type_symbol
_atom_site_fract_x
_atom_site_fract_y
_atom_site_fract_z
_atom_site_U_iso_or_equiv
_atom_site_adp_type
_atom_site_occupancy
_atom_site_symmetry_multiplicity
_atom_site_calc_flag
_atom_site_refinement_flags
_atom_site_disorder_assembly
_atom_site_disorder_group
Cu1 Cu 0.05125(3) 0.109198(11) -0.11688(3) 0.01748(9) Uani 1 1 d . . .
N2 N 0.13014(19) 0.02631(8) -0.16467(19) 0.0159(4) Uani 1 1 d . . .
C3 C 0.2810(2) 0.02288(10) -0.0480(2) 0.0183(4) Uani 1 1 d . . .
H3A H 0.3431 0.0542 -0.0722 0.022 Uiso 1 1 calc R . .
H3B H 0.3223 -0.0191 -0.0499 0.022 Uiso 1 1 calc R . .
C4 C 0.2783(2) 0.03574(9) 0.1118(2) 0.0184(4) Uani 1 1 d . . .
H4A H 0.2220 0.0027 0.1389 0.022 Uiso 1 1 calc R . .
H4B H 0.3791 0.0355 0.1909 0.022 Uiso 1 1 calc R . .
N5 N 0.21036(19) 0.09706(8) 0.11084(19) 0.0154(4) Uani 1 1 d . . .
C6 C 0.2728(2) 0.13255(10) 0.2268(2) 0.0166(4) Uani 1 1 d . . .
H6 H 0.3610 0.1182 0.3049 0.020 Uiso 1 1 calc R . .
C7 C 0.2177(2) 0.19472(10) 0.2488(2) 0.0166(4) Uani 1 1 d . . .
C8 C 0.0753(2) 0.21503(10) 0.1682(3) 0.0215(5) Uani 1 1 d . . .
H8 H 0.0084 0.1894 0.0900 0.026 Uiso 1 1 calc R . .
C9 C 0.0316(2) 0.27271(10) 0.2025(3) 0.0207(5) Uani 1 1 d . . .
H9 H -0.0661 0.2858 0.1466 0.025 Uiso 1 1 calc R . .
N10 N 0.12192(19) 0.31112(8) 0.3122(2) 0.0169(4) Uani 1 1 d . . .
C11 C 0.2597(2) 0.29145(10) 0.3886(2) 0.0184(4) Uani 1 1 d . . .
H11 H 0.3251 0.3182 0.4651 0.022 Uiso 1 1 calc R . .
C12 C 0.3112(2) 0.23430(10) 0.3617(2) 0.0179(4) Uani 1 1 d . . .
H12 H 0.4092 0.2222 0.4196 0.021 Uiso 1 1 calc R . .
C13 C 0.0850(2) -0.02144(10) -0.2528(2) 0.0175(4) Uani 1 1 d . . .
H13 H 0.1518 -0.0549 -0.2391 0.021 Uiso 1 1 calc R . .
C14 C -0.0620(2) -0.02869(10) -0.3734(2) 0.0177(4) Uani 1 1 d . . .
C15 C -0.1688(2) 0.01769(10) -0.4172(2) 0.0206(5) Uani 1 1 d . . .
H15 H -0.1484 0.0581 -0.3714 0.025 Uiso 1 1 calc R . .
C16 C -0.3051(3) 0.00404(11) -0.5285(3) 0.0239(5) Uani 1 1 d . . .
H16 H -0.3775 0.0358 -0.5556 0.029 Uiso 1 1 calc R . .
N17 N -0.3409(2) -0.05152(9) -0.6004(2) 0.0258(4) Uani 1 1 d . . .
C18 C -0.2360(3) -0.09489(11) -0.5612(3) 0.0233(5) Uani 1 1 d . . .
H18 H -0.2580 -0.1341 -0.6129 0.028 Uiso 1 1 calc R . .
C19 C -0.0970(2) -0.08622(11) -0.4498(3) 0.0209(5) Uani 1 1 d . . .
H19 H -0.0267 -0.1188 -0.4257 0.025 Uiso 1 1 calc R . .
N20 N -0.1491(2) 0.12258(8) -0.1357(2) 0.0217(4) Uani 1 1 d . . .
C21 C -0.2655(2) 0.13505(10) -0.1495(3) 0.0212(5) Uani 1 1 d . . .
C22 C -0.4136(3) 0.14959(12) -0.1653(3) 0.0318(6) Uani 1 1 d . . .
H22A H -0.4787 0.1153 -0.2195 0.048 Uiso 1 1 calc R . .
H22B H -0.4454 0.1883 -0.2252 0.048 Uiso 1 1 calc R . .
H22C H -0.4169 0.1550 -0.0620 0.048 Uiso 1 1 calc R . .
Cl23 Cl 0.65356(6) 0.16625(3) 0.27325(7) 0.02951(15) Uani 1 1 d . . .
O24 O 0.6016(2) 0.10744(8) 0.1963(2) 0.0389(5) Uani 1 1 d . . .
O25 O 0.5551(2) 0.21429(9) 0.1886(2) 0.0444(5) Uani 1 1 d . . .
O26 O 0.6559(2) 0.16342(10) 0.4288(2) 0.0490(5) Uani 1 1 d . . .
O27 O 0.7965(2) 0.17764(11) 0.2761(3) 0.0623(7) Uani 1 1 d . . .

loop_
_atom_site_aniso_label
_atom_site_aniso_U_11
_atom_site_aniso_U_22
_atom_site_aniso_U_33
_atom_site_aniso_U_23
_atom_site_aniso_U_13
_atom_site_aniso_U_12
Cu1 0.01755(15) 0.01250(14) 0.02219(15) 0.00092(10) 0.00732(11) 0.00052(10)
N2 0.0180(9) 0.0155(9) 0.0154(8) 0.0004(7) 0.0076(7) 0.0010(7)
C3 0.0169(11) 0.0165(10) 0.0202(10) -0.0013(8) 0.0058(8) 0.0024(8)
C4 0.0224(11) 0.0123(10) 0.0192(10) 0.0002(8) 0.0064(9) 0.0026(8)
N5 0.0201(9) 0.0119(8) 0.0159(8) 0.0020(7) 0.0087(7) 0.0016(7)
C6 0.0189(11) 0.0156(10) 0.0162(10) 0.0006(8) 0.0077(8) 0.0008(8)
C7 0.0200(11) 0.0149(10) 0.0166(10) 0.0005(8) 0.0090(8) -0.0005(8)
C8 0.0199(12) 0.0211(11) 0.0218(11) -0.0077(9) 0.0061(9) -0.0033(9)
C9 0.0183(11) 0.0186(11) 0.0231(11) -0.0042(9) 0.0056(9) -0.0011(9)
N10 0.0194(9) 0.0132(8) 0.0198(9) -0.0007(7) 0.0092(7) -0.0011(7)
C11 0.0176(11) 0.0172(10) 0.0201(10) -0.0041(9) 0.0070(9) -0.0018(8)
C12 0.0165(11) 0.0191(10) 0.0181(10) -0.0014(9) 0.0064(8) 0.0007(8)
C13 0.0224(11) 0.0161(10) 0.0164(10) 0.0003(8) 0.0102(9) 0.0019(8)
C14 0.0216(11) 0.0198(11) 0.0152(10) -0.0006(8) 0.0111(9) -0.0028(8)
C15 0.0236(12) 0.0205(11) 0.0191(10) -0.0018(9) 0.0097(9) -0.0020(9)
C16 0.0231(12) 0.0279(12) 0.0200(11) 0.0005(10) 0.0073(9) 0.0024(9)
N17 0.0254(11) 0.0294(11) 0.0231(10) -0.0030(8) 0.0099(8) -0.0049(9)
C18 0.0296(13) 0.0229(11) 0.0202(11) -0.0055(9) 0.0128(9) -0.0080(10)
C19 0.0239(12) 0.0202(11) 0.0223(11) -0.0011(9) 0.0130(9) -0.0018(9)
N20 0.0231(11) 0.0172(9) 0.0241(10) -0.0040(8) 0.0081(8) -0.0033(8)
C21 0.0211(12) 0.0145(10) 0.0247(11) -0.0025(9) 0.0052(9) -0.0047(9)
C22 0.0166(12) 0.0341(14) 0.0427(15) 0.0001(12) 0.0088(11) 0.0014(10)
Cl23 0.0207(3) 0.0240(3) 0.0400(3) -0.0019(2) 0.0071(2) 0.0055(2)
O24 0.0491(12) 0.0260(9) 0.0474(11) -0.0092(8) 0.0250(9) -0.0031(8)
O25 0.0390(11) 0.0333(10) 0.0473(11) -0.0026(9) 0.0010(9) 0.0168(9)
O26 0.0546(13) 0.0527(13) 0.0320(10) -0.0073(9) 0.0077(9) 0.0091(10)
O27 0.0264(11) 0.0519(14) 0.109(2) 0.0137(13) 0.0260(12) -0.0014(10)

loop_
_atom_type_symbol
_atom_type_description
_atom_type_scat_dispersion_real
_atom_type_scat_dispersion_imag
_atom_type_scat_source
C C 0.0033 0.0016 'International Tables Vol C Tables 4.2.6.8 and 6.1.1.4'
H H 0.0000 0.0000 'International Tables Vol C Tables 4.2.6.8 and 6.1.1.4'
N N 0.0061 0.0033 'International Tables Vol C Tables 4.2.6.8 and 6.1.1.4'
Cu Cu 0.3201 1.2651 'International Tables Vol C Tables 4.2.6.8 and 6.1.1.4'
Cl Cl 0.1484 0.1585 'International Tables Vol C Tables 4.2.6.8 and 6.1.1.4'
O O 0.0106 0.0060 'International Tables Vol C Tables 4.2.6.8 and 6.1.1.4'

loop_
_geom_angle_atom_site_label_1
_geom_angle_atom_site_label_2
_geom_angle_atom_site_label_3
_geom_angle
_geom_angle_site_symmetry_1
_geom_angle_site_symmetry_3
_geom_angle_publ_flag
N20 Cu1 N10 108.06(7) . 4_565 ?
N20 Cu1 N2 124.48(7) . . ?
N10 Cu1 N2 116.48(7) 4_565 . ?
N20 Cu1 N5 117.00(7) . . ?
N10 Cu1 N5 102.02(7) 4_565 . ?
N2 Cu1 N5 84.87(6) . . ?
C13 N2 C3 116.17(17) . . ?
C13 N2 Cu1 139.36(15) . . ?
C3 N2 Cu1 104.21(12) . . ?
N2 C3 C4 108.72(17) . . ?
N2 C3 H3A 109.9 . . ?
C4 C3 H3A 109.9 . . ?
N2 C3 H3B 109.9 . . ?
C4 C3 H3B 109.9 . . ?
H3A C3 H3B 108.3 . . ?
N5 C4 C3 109.38(16) . . ?
N5 C4 H4A 109.8 . . ?
C3 C4 H4A 109.8 . . ?
N5 C4 H4B 109.8 . . ?
C3 C4 H4B 109.8 . . ?
H4A C4 H4B 108.2 . . ?
C6 N5 C4 116.91(18) . . ?
C6 N5 Cu1 135.37(15) . . ?
C4 N5 Cu1 106.25(12) . . ?
N5 C6 C7 124.55(19) . . ?
N5 C6 H6 117.7 . . ?
C7 C6 H6 117.7 . . ?
C12 C7 C8 117.64(19) . . ?
C12 C7 C6 118.42(19) . . ?
C8 C7 C6 123.86(19) . . ?
C9 C8 C7 119.7(2) . . ?
C9 C8 H8 120.1 . . ?
C7 C8 H8 120.1 . . ?
N10 C9 C8 122.8(2) . . ?
N10 C9 H9 118.6 . . ?
C8 C9 H9 118.6 . . ?
C11 N10 C9 117.24(18) . . ?
C11 N10 Cu1 119.53(14) . 4_566 ?
C9 N10 Cu1 122.77(14) . 4_566 ?
N10 C11 C12 123.38(19) . . ?
N10 C11 H11 118.3 . . ?
C12 C11 H11 118.3 . . ?
C11 C12 C7 119.3(2) . . ?
C11 C12 H12 120.4 . . ?
C7 C12 H12 120.4 . . ?
N2 C13 C14 125.3(2) . . ?
N2 C13 H13 117.4 . . ?
C14 C13 H13 117.4 . . ?
C15 C14 C19 117.6(2) . . ?
C15 C14 C13 124.73(19) . . ?
C19 C14 C13 117.7(2) . . ?
C16 C15 C14 119.0(2) . . ?
C16 C15 H15 120.5 . . ?
C14 C15 H15 120.5 . . ?
N17 C16 C15 123.8(2) . . ?
N17 C16 H16 118.1 . . ?
C15 C16 H16 118.1 . . ?
C18 N17 C16 116.5(2) . . ?
N17 C18 C19 124.1(2) . . ?
N17 C18 H18 118.0 . . ?
C19 C18 H18 118.0 . . ?
C18 C19 C14 118.9(2) . . ?
C18 C19 H19 120.6 . . ?
C14 C19 H19 120.6 . . ?
C21 N20 Cu1 174.77(18) . . ?
N20 C21 C22 178.7(3) . . ?
C21 C22 H22A 109.5 . . ?
C21 C22 H22B 109.5 . . ?
H22A C22 H22B 109.5 . . ?
C21 C22 H22C 109.5 . . ?
H22A C22 H22C 109.5 . . ?
H22B C22 H22C 109.5 . . ?
O27 Cl23 O25 110.61(13) . . ?
O27 Cl23 O26 110.49(15) . . ?
O25 Cl23 O26 109.39(12) . . ?
O27 Cl23 O24 108.88(13) . . ?
O25 Cl23 O24 108.26(12) . . ?
O26 Cl23 O24 109.17(12) . . ?

loop_
_geom_bond_atom_site_label_1
_geom_bond_atom_site_label_2
_geom_bond_distance
_geom_bond_site_symmetry_2
_geom_bond_publ_flag
Cu1 N20 1.945(2) . ?
Cu1 N10 2.0434(17) 4_565 ?
Cu1 N2 2.0519(17) . ?
Cu1 N5 2.1217(17) . ?
N2 C13 1.279(3) . ?
N2 C3 1.478(3) . ?
C3 C4 1.520(3) . ?
C3 H3A 0.9900 . ?
C3 H3B 0.9900 . ?
C4 N5 1.472(3) . ?
C4 H4A 0.9900 . ?
C4 H4B 0.9900 . ?
N5 C6 1.271(3) . ?
C6 C7 1.480(3) . ?
C6 H6 0.9500 . ?
C7 C12 1.392(3) . ?
C7 C8 1.392(3) . ?
C8 C9 1.384(3) . ?
C8 H8 0.9500 . ?
C9 N10 1.350(3) . ?
C9 H9 0.9500 . ?
N10 C11 1.344(3) . ?
N10 Cu1 2.0435(17) 4_566 ?
C11 C12 1.383(3) . ?
C11 H11 0.9500 . ?
C12 H12 0.9500 . ?
C13 C14 1.470(3) . ?
C13 H13 0.9500 . ?
C14 C15 1.393(3) . ?
C14 C19 1.397(3) . ?
C15 C16 1.385(3) . ?
C15 H15 0.9500 . ?
C16 N17 1.343(3) . ?
C16 H16 0.9500 . ?
N17 C18 1.336(3) . ?
C18 C19 1.385(3) . ?
C18 H18 0.9500 . ?
C19 H19 0.9500 . ?
N20 C21 1.141(3) . ?
C21 C22 1.450(3) . ?
C22 H22A 0.9800 . ?
C22 H22B 0.9800 . ?
C22 H22C 0.9800 . ?
Cl23 O27 1.426(2) . ?
Cl23 O25 1.4292(18) . ?
Cl23 O26 1.438(2) . ?
Cl23 O24 1.4418(18) . ?

loop_
_geom_torsion_atom_site_label_1
_geom_torsion_atom_site_label_2
_geom_torsion_atom_site_label_3
_geom_torsion_atom_site_label_4
_geom_torsion
_geom_torsion_site_symmetry_1
_geom_torsion_site_symmetry_2
_geom_torsion_site_symmetry_3
_geom_torsion_site_symmetry_4
_geom_torsion_publ_flag
N20 Cu1 N2 C13 29.6(2) . . . . ?
N10 Cu1 N2 C13 -110.1(2) 4_565 . . . ?
N5 Cu1 N2 C13 149.0(2) . . . . ?
N20 Cu1 N2 C3 -144.02(12) . . . . ?
N10 Cu1 N2 C3 76.30(14) 4_565 . . . ?
N5 Cu1 N2 C3 -24.59(12) . . . . ?
C13 N2 C3 C4 -125.77(19) . . . . ?
Cu1 N2 C3 C4 49.59(17) . . . . ?
N2 C3 C4 N5 -56.9(2) . . . . ?
C3 C4 N5 C6 -135.82(19) . . . . ?
C3 C4 N5 Cu1 32.49(19) . . . . ?
N20 Cu1 N5 C6 -73.0(2) . . . . ?
N10 Cu1 N5 C6 44.7(2) 4_565 . . . ?
N2 Cu1 N5 C6 160.7(2) . . . . ?
N20 Cu1 N5 C4 121.91(13) . . . . ?
N10 Cu1 N5 C4 -120.43(13) 4_565 . . . ?
N2 Cu1 N5 C4 -4.41(13) . . . . ?
C4 N5 C6 C7 -177.71(19) . . . . ?
Cu1 N5 C6 C7 18.4(3) . . . . ?
N5 C6 C7 C12 -166.2(2) . . . . ?
N5 C6 C7 C8 17.0(3) . . . . ?
C12 C7 C8 C9 -0.2(3) . . . . ?
C6 C7 C8 C9 176.6(2) . . . . ?
C7 C8 C9 N10 0.1(3) . . . . ?
C8 C9 N10 C11 0.4(3) . . . . ?
C8 C9 N10 Cu1 -171.72(16) . . . 4_566 ?
C9 N10 C11 C12 -0.9(3) . . . . ?
Cu1 N10 C11 C12 171.53(16) 4_566 . . . ?
N10 C11 C12 C7 0.8(3) . . . . ?
C8 C7 C12 C11 -0.2(3) . . . . ?
C6 C7 C12 C11 -177.17(19) . . . . ?
C3 N2 C13 C14 178.31(19) . . . . ?
Cu1 N2 C13 C14 5.2(3) . . . . ?
N2 C13 C14 C15 5.5(3) . . . . ?
N2 C13 C14 C19 -174.49(19) . . . . ?
C19 C14 C15 C16 2.6(3) . . . . ?
C13 C14 C15 C16 -177.5(2) . . . . ?
C14 C15 C16 N17 -1.4(3) . . . . ?
C15 C16 N17 C18 -0.9(3) . . . . ?
C16 N17 C18 C19 1.9(3) . . . . ?
N17 C18 C19 C14 -0.6(3) . . . . ?
C15 C14 C19 C18 -1.7(3) . . . . ?
C13 C14 C19 C18 178.35(19) . . . . ?
N10 Cu1 N20 C21 -6(2) 4_565 . . . ?
N2 Cu1 N20 C21 -149(2) . . . . ?
N5 Cu1 N20 C21 108(2) . . . . ?
Cu1 N20 C21 C22 -165(10) . . . . ?
